data_2000008
loop_
_publ_author_name
'Retoux, R.'
'Girodier, L.'
'Rouessac, F.'

_publ_section_title
;
 (-)-(S,S)-\a-Phenyl-2-(p-tolylsulfinyl)-3-furanmethanol
;
_journal_issue 1
_journal_name_full
;
 Acta Crystallographica, Section C: Crystal Structure Communications
;
_journal_page_first 146
_journal_page_last 148
_journal_paper_doi 10.1107/s0108270194006050
_journal_volume 51
_journal_year 1995
_chemical_formula_sum 'C18 H16 O3 S'
_chemical_melting_point 387.15
_chemical_name_common
;
(-)-(SS)-alpha-Phenyl-2-(p-Tolylsulfinyl)-3-furanmethanol
;
_space_group_IT_number 4
_symmetry_cell_setting monoclinic
_symmetry_space_group_name_Hall 'P 2yb'
_symmetry_space_group_name_H-M 'P 1 21 1'
_cell_angle_alpha 90
_cell_angle_beta 102.849(11)
_cell_angle_gamma 90
_cell_formula_units_Z 2
_cell_length_a 8.2513(8)
_cell_length_b 10.5006(13)
_cell_length_c 9.3090(8)
_cell_volume 786.369
_exptl_crystal_colour Colorless
_exptl_crystal_density_diffrn 1.319
_refine_ls_R_factor_gt 0.0329
_refine_ls_wR_factor_gt 0.0329
_cod_original_sg_symbol_H-M 'P 21'
_cod_original_formula_sum 'C18 H16 O3 S1'
_cod_database_code 2000008

loop_
_symmetry_equiv_pos_site_id
_symmetry_equiv_pos_as_xyz
1 x,y,z
2 -x,1/2+y,-z

loop_
_atom_site_label
_atom_site_type_symbol
_atom_site_fract_x
_atom_site_fract_y
_atom_site_fract_z
S1 S 0.07295(4) 0.05817(3) 0.52006(3)
O1 O 0.1839(2) 0.16781(14) 0.50422(14)
O2 O -0.1703(2) 0.22078(12) 0.55000(13)
O3 O -0.3894(2) -0.14417(12) 0.3441(2)
C1 C 0.0931(2) 0.02814(13) 0.71234(15)
C2 C 0.0284(2) -0.0845(2) 0.7536(2)
C3 C 0.0457(2) -0.1104(2) 0.9014(2)
C4 C 0.1301(2) -0.0273(2) 1.0094(2)
C5 C 0.1946(2) 0.0838(2) 0.9652(2)
C6 C 0.1772(2) 0.1124(2) 0.8168(2)
C7 C 0.1544(3) -0.0576(3) 1.1706(2)
C8 C -0.1329(2) 0.11340(15) 0.4803(2)
C9 C -0.2698(2) 0.0628(2) 0.39027(13)
C10 C -0.4039(2) 0.1446(2) 0.4063(2)
C11 C -0.3377(3) 0.2365(2) 0.5014(2)
C12 C -0.2790(2) -0.05633(13) 0.2992(2)
C13 C -0.3331(2) -0.03146(14) 0.1344(2)
C14 C -0.2717(2) 0.0723(2) 0.0714(2)
C15 C -0.3086(3) 0.0893(2) -0.0808(2)
C16 C -0.4093(3) 0.0026(3) -0.1714(2)
C17 C -0.4729(3) -0.0993(3) -0.1090(3)
C18 C -0.4350(2) -0.1178(2) 0.0428(2)
H1 H -0.0305(28) -0.1356(23) 0.6801(22)
H2 H 0.0018(33) -0.1849(14) 0.9244(32)
H3 H 0.2588(28) 0.1453(21) 1.0350(24)
H4 H 0.2208(33) 0.1902(13) 0.7932(33)
H5 H 0.2639(13) -0.0712(18) 1.2333(23)
H6 H 0.1662(25) 0.0213(13) 1.2371(21)
H7 H 0.0925(21) -0.1345(11) 1.1712(22)
H8 H -0.5250(9) 0.1386(30) 0.3536(26)
H9 H -0.3848(31) 0.3050(18) 0.5510(27)
H10 H -0.1719(15) -0.0928(25) 0.3228(29)
H11 H -0.3178(27) -0.1969(23) 0.3990(27)
H12 H -0.2113(30) 0.1408(20) 0.1346(27)
H13 H -0.2684(32) 0.1720(16) -0.1275(30)
H14 H -0.4584(29) 0.0091(27) -0.2792(6)
H15 H -0.5441(29) -0.1595(20) -0.1608(29)
H16 H -0.4836(33) -0.1853(20) 0.0907(30)

loop_
_atom_type_symbol
_atom_type_radius_bond
C 0.68
H 0.23
O 0.68
S 1.02
